data_4036496
loop_
_publ_author_name
'Lvov, Andrey G.'
'Shirinian, Valerii Z.'
'Zakharov, Alexey V.'
'Krayushkin, Mikhail M.'
'Kachala, Vadim V.'
'Zavarzin, Igor V.'

_publ_section_title
;
 General Photoinduced Sequential Electrocyclization/[1,9]-Sigmatropic
 Rearrangement/Ring-Opening Reaction of Diarylethenes.
;
_journal_issue 22
_journal_name_full 'The Journal of organic chemistry'
_journal_page_first 11491
_journal_page_last 11500
_journal_paper_doi 10.1021/acs.joc.5b02237
_journal_volume 80
_journal_year 2015
_chemical_formula_moiety 'C20 H15 N O3'
_chemical_formula_sum 'C20 H15 N O3'
_chemical_formula_weight 317.33
_space_group_crystal_system monoclinic
_space_group_IT_number 15
_space_group_name_Hall '-C 2yc'
_space_group_name_H-M_alt 'C 1 2/c 1'
_atom_sites_solution_hydrogens mixed
_audit_creation_method SHELXL-2014/6
_cell_angle_alpha 90
_cell_angle_beta 109.5189(10)
_cell_angle_gamma 90
_cell_formula_units_Z 8
_cell_length_a 18.1196(10)
_cell_length_b 10.6097(6)
_cell_length_c 16.4832(9)
_cell_measurement_reflns_used 990
_cell_measurement_temperature 120(2)
_cell_measurement_theta_max 25
_cell_measurement_theta_min 3
_cell_volume 2986.7(3)
_computing_cell_refinement 'Bruker SAINT'
_computing_data_collection 'Bruker APEX II'
_computing_data_reduction 'Bruker SAINT'
_computing_molecular_graphics 'Bruker SHELXTL'
_computing_publication_material 'Bruker SHELXTL'
_computing_structure_refinement 'SHELXL-97 (Sheldrick, 1997)'
_computing_structure_solution 'SHELXS-97 (Sheldrick, 1997)'
_diffrn_ambient_temperature 120(2)
_diffrn_measured_fraction_theta_full 1.000
_diffrn_measured_fraction_theta_max 1.000
_diffrn_measurement_device_type 'Bruker APEX II CCD area detector''
_diffrn_measurement_method 'omega scans'
_diffrn_radiation_type MoK\a
_diffrn_radiation_wavelength 0.71073
_diffrn_reflns_av_R_equivalents 0.0259
_diffrn_reflns_av_unetI/netI 0.0222
_diffrn_reflns_Laue_measured_fraction_full 1.000
_diffrn_reflns_Laue_measured_fraction_max 1.000
_diffrn_reflns_limit_h_max 24
_diffrn_reflns_limit_h_min -24
_diffrn_reflns_limit_k_max 14
_diffrn_reflns_limit_k_min -14
_diffrn_reflns_limit_l_max 22
_diffrn_reflns_limit_l_min -22
_diffrn_reflns_number 17646
_diffrn_reflns_point_group_measured_fraction_full 1.000
_diffrn_reflns_point_group_measured_fraction_max 1.000
_diffrn_reflns_theta_full 25.242
_diffrn_reflns_theta_max 28.999
_diffrn_reflns_theta_min 2.260
_exptl_absorpt_coefficient_mu 0.095
_exptl_absorpt_correction_type multi-scan
_exptl_absorpt_process_details SADABS
_exptl_crystal_colour colorless
_exptl_crystal_density_diffrn 1.411
_exptl_crystal_description prism
_exptl_crystal_F_000 1328
_exptl_crystal_size_max 0.320
_exptl_crystal_size_mid 0.210
_exptl_crystal_size_min 0.190
_exptl_transmission_factor_max 0.980
_exptl_transmission_factor_min 0.951
_refine_diff_density_max 0.459
_refine_diff_density_min -0.229
_refine_diff_density_rms 0.049
_refine_ls_extinction_method none
_refine_ls_goodness_of_fit_ref 1.038
_refine_ls_hydrogen_treatment mixed
_refine_ls_matrix_type full
_refine_ls_number_parameters 222
_refine_ls_number_reflns 3975
_refine_ls_number_restraints 0
_refine_ls_restrained_S_all 1.038
_refine_ls_R_factor_all 0.0515
_refine_ls_R_factor_gt 0.0417
_refine_ls_shift/su_max 0.005
_refine_ls_shift/su_mean 0.001
_refine_ls_structure_factor_coef Fsqd
_refine_ls_weighting_details 'w=1/[\s^2^(Fo^2^)+(0.0564P)^2^+2.6990P] where P=(Fo^2^+2Fc^2^)/3'
_refine_ls_weighting_scheme calc
_refine_ls_wR_factor_gt 0.1052
_refine_ls_wR_factor_ref 0.1140
_reflns_Friedel_coverage 0.000
_reflns_number_gt 3324
_reflns_number_total 3975
_reflns_threshold_expression I>2\s(I)
_cod_data_source_file jo5b02237_si_004.cif
_cod_data_source_block 1
_cod_original_sg_symbol_H-M 'C 2/c'
_cod_database_code 4036496
_shelx_space_group_comment
;
The symmetry employed for this shelxl refinement is uniquely defined
by the following loop, which should always be used as a source of
symmetry information in preference to the above space-group names.
They are only intended as comments.
;
_shelx_estimated_absorpt_t_min 0.970
_shelx_estimated_absorpt_t_max 0.982
_shelxl_version_number 2014/6

loop_
_space_group_symop_operation_xyz
'x, y, z'
'-x, y, -z+1/2'
'x+1/2, y+1/2, z'
'-x+1/2, y+1/2, -z+1/2'
'-x, -y, -z'
'x, -y, z-1/2'
'-x+1/2, -y+1/2, -z'
'x+1/2, -y+1/2, z-1/2'

loop_
_atom_site_label
_atom_site_type_symbol
_atom_site_fract_x
_atom_site_fract_y
_atom_site_fract_z
_atom_site_U_iso_or_equiv
_atom_site_adp_type
_atom_site_occupancy
_atom_site_site_symmetry_order
_atom_site_calc_flag
_atom_site_refinement_flags_posn
_atom_site_refinement_flags_adp
N1 N 0.34951(6) 0.42312(10) 0.08552(7) 0.0154(2) Uani 1 1 d . .
O1 O 0.35111(5) 0.60892(8) -0.15468(6) 0.0185(2) Uani 1 1 d . .
O2 O 0.42724(5) 0.53935(9) -0.22799(6) 0.0203(2) Uani 1 1 d . .
C2A C 0.42666(7) 0.43619(11) -0.09620(7) 0.0133(2) Uani 1 1 d . .
C2 C 0.40476(7) 0.52877(11) -0.16678(8) 0.0155(2) Uani 1 1 d . .
C3A C 0.48248(7) 0.33739(11) -0.07865(7) 0.0138(2) Uani 1 1 d . .
O3 O 0.22923(5) 0.40102(9) -0.01717(6) 0.0204(2) Uani 1 1 d . .
C3 C 0.52847(7) 0.31090(12) -0.13118(8) 0.0169(2) Uani 1 1 d . .
H3A H 0.5245 0.3633 -0.1792 0.020 Uiso 1 1 calc R U
C4 C 0.57876(7) 0.20976(13) -0.11303(8) 0.0197(3) Uani 1 1 d . .
H4A H 0.6089 0.1918 -0.1490 0.024 Uiso 1 1 calc R U
C5 C 0.58567(7) 0.13271(12) -0.04124(8) 0.0197(3) Uani 1 1 d . .
H5A H 0.6195 0.0616 -0.0299 0.024 Uiso 1 1 calc R U
C6A C 0.49102(7) 0.26284(11) -0.00402(7) 0.0139(2) Uani 1 1 d . .
C6 C 0.54381(7) 0.15962(12) 0.01257(8) 0.0170(2) Uani 1 1 d . .
H6A H 0.5504 0.1082 0.0617 0.020 Uiso 1 1 calc R U
C7 C 0.44616(7) 0.29103(11) 0.05157(7) 0.0139(2) Uani 1 1 d . .
C8A C 0.38351(7) 0.46131(11) -0.04393(7) 0.0136(2) Uani 1 1 d . .
C8 C 0.39305(7) 0.38981(11) 0.03116(7) 0.0133(2) Uani 1 1 d . .
C9 C 0.33196(7) 0.57235(12) -0.07929(8) 0.0165(2) Uani 1 1 d . .
H9A H 0.2760 0.5489 -0.0952 0.020 Uiso 1 1 calc R U
H9B H 0.3432 0.6418 -0.0368 0.020 Uiso 1 1 calc R U
C10 C 0.45682(8) 0.21188(12) 0.13027(8) 0.0192(3) Uani 1 1 d . .
H10A H 0.4216 0.2420 0.1601 0.029 Uiso 1 1 calc R U
H10B H 0.5112 0.2183 0.1689 0.029 Uiso 1 1 calc R U
H10C H 0.4447 0.1238 0.1132 0.029 Uiso 1 1 calc R U
C11 C 0.26961(7) 0.42640(11) 0.05681(8) 0.0154(2) Uani 1 1 d . .
C12 C 0.23422(7) 0.46450(11) 0.12348(7) 0.0155(2) Uani 1 1 d . .
C13 C 0.17426(7) 0.39026(12) 0.13287(8) 0.0182(3) Uani 1 1 d . .
H13A H 0.1576 0.3170 0.0985 0.022 Uiso 1 1 calc R U
C14 C 0.13868(8) 0.42339(14) 0.19264(9) 0.0224(3) Uani 1 1 d . .
H14A H 0.0985 0.3717 0.1997 0.027 Uiso 1 1 calc R U
C15 C 0.16151(8) 0.53120(14) 0.24180(8) 0.0238(3) Uani 1 1 d . .
H15A H 0.1371 0.5533 0.2827 0.029 Uiso 1 1 calc R U
C16 C 0.22041(8) 0.60752(13) 0.23124(9) 0.0236(3) Uani 1 1 d . .
H16A H 0.2354 0.6825 0.2641 0.028 Uiso 1 1 calc R U
C17 C 0.25717(8) 0.57378(12) 0.17262(8) 0.0196(3) Uani 1 1 d . .
H17A H 0.2978 0.6250 0.1660 0.023 Uiso 1 1 calc R U
H1N H 0.3743(10) 0.4304(17) 0.1417(12) 0.030(4) Uiso 1 1 d . .

loop_
_atom_site_aniso_label
_atom_site_aniso_U_11
_atom_site_aniso_U_22
_atom_site_aniso_U_33
_atom_site_aniso_U_23
_atom_site_aniso_U_13
_atom_site_aniso_U_12
N1 0.0153(5) 0.0215(5) 0.0100(5) -0.0010(4) 0.0050(4) -0.0002(4)
O1 0.0223(4) 0.0186(4) 0.0149(4) 0.0046(3) 0.0067(3) 0.0032(3)
O2 0.0208(4) 0.0274(5) 0.0133(4) 0.0052(3) 0.0064(3) -0.0008(4)
C2A 0.0142(5) 0.0155(5) 0.0095(5) 0.0002(4) 0.0031(4) -0.0020(4)
C2 0.0148(5) 0.0173(6) 0.0127(5) 0.0010(4) 0.0022(4) -0.0024(4)
C3A 0.0138(5) 0.0157(5) 0.0108(5) -0.0009(4) 0.0026(4) -0.0026(4)
O3 0.0177(4) 0.0278(5) 0.0150(4) -0.0034(4) 0.0045(3) -0.0023(4)
C3 0.0180(6) 0.0215(6) 0.0119(5) -0.0011(4) 0.0060(4) -0.0016(5)
C4 0.0180(6) 0.0245(6) 0.0179(6) -0.0049(5) 0.0077(5) -0.0004(5)
C5 0.0179(6) 0.0192(6) 0.0204(6) -0.0030(5) 0.0044(5) 0.0034(5)
C6A 0.0139(5) 0.0150(5) 0.0118(5) -0.0009(4) 0.0030(4) -0.0017(4)
C6 0.0182(6) 0.0159(6) 0.0152(5) 0.0006(4) 0.0032(5) 0.0006(4)
C7 0.0148(5) 0.0155(5) 0.0107(5) -0.0003(4) 0.0035(4) -0.0028(4)
C8A 0.0136(5) 0.0142(5) 0.0116(5) -0.0009(4) 0.0025(4) -0.0018(4)
C8 0.0135(5) 0.0167(5) 0.0099(5) -0.0018(4) 0.0039(4) -0.0029(4)
C9 0.0196(6) 0.0177(6) 0.0130(5) 0.0012(4) 0.0063(4) 0.0020(5)
C10 0.0242(6) 0.0194(6) 0.0142(5) 0.0039(4) 0.0068(5) 0.0000(5)
C11 0.0169(5) 0.0156(5) 0.0144(5) 0.0002(4) 0.0061(4) -0.0008(4)
C12 0.0158(5) 0.0182(6) 0.0127(5) 0.0009(4) 0.0052(4) 0.0024(4)
C13 0.0172(6) 0.0203(6) 0.0169(6) -0.0016(5) 0.0055(5) -0.0016(5)
C14 0.0187(6) 0.0296(7) 0.0211(6) 0.0024(5) 0.0097(5) -0.0006(5)
C15 0.0253(7) 0.0307(7) 0.0171(6) 0.0004(5) 0.0095(5) 0.0108(5)
C16 0.0276(7) 0.0203(6) 0.0217(6) -0.0042(5) 0.0068(5) 0.0052(5)
C17 0.0206(6) 0.0180(6) 0.0206(6) -0.0004(5) 0.0075(5) -0.0010(5)

loop_
_atom_type_symbol
_atom_type_description
_atom_type_scat_dispersion_real
_atom_type_scat_dispersion_imag
_atom_type_scat_source
C C 0.0033 0.0016 'International Tables Vol C Tables 4.2.6.8 and 6.1.1.4'
H H 0.0000 0.0000 'International Tables Vol C Tables 4.2.6.8 and 6.1.1.4'
N N 0.0061 0.0033 'International Tables Vol C Tables 4.2.6.8 and 6.1.1.4'
O O 0.0106 0.0060 'International Tables Vol C Tables 4.2.6.8 and 6.1.1.4'

loop_
_geom_angle_atom_site_label_1
_geom_angle_atom_site_label_2
_geom_angle_atom_site_label_3
_geom_angle
C11 N1 C8 122.37(10)
C11 N1 H1N 117.9(11)
C8 N1 H1N 119.0(11)
C2 O1 C9 110.30(9)
C8A C2A C3A 122.28(11)
C8A C2A C2 107.91(10)
C3A C2A C2 129.80(11)
O2 C2 O1 121.40(11)
O2 C2 C2A 129.97(12)
O1 C2 C2A 108.63(10)
C3 C3A C2A 123.20(11)
C3 C3A C6A 120.04(11)
C2A C3A C6A 116.76(10)
C4 C3 C3A 120.31(11)
C4 C3 H3A 119.8
C3A C3 H3A 119.8
C3 C4 C5 120.14(11)
C3 C4 H4A 119.9
C5 C4 H4A 119.9
C6 C5 C4 120.50(12)
C6 C5 H5A 119.7
C4 C5 H5A 119.7
C6 C6A C3A 117.77(11)
C6 C6A C7 121.55(10)
C3A C6A C7 120.67(11)
C5 C6 C6A 121.14(11)
C5 C6 H6A 119.4
C6A C6 H6A 119.4
C8 C7 C6A 119.65(10)
C8 C7 C10 120.70(11)
C6A C7 C10 119.64(11)
C2A C8A C8 121.23(11)
C2A C8A C9 108.76(10)
C8 C8A C9 129.97(10)
C7 C8 C8A 119.38(10)
C7 C8 N1 121.43(10)
C8A C8 N1 119.17(11)
O1 C9 C8A 104.34(9)
O1 C9 H9A 110.9
C8A C9 H9A 110.9
O1 C9 H9B 110.9
C8A C9 H9B 110.9
H9A C9 H9B 108.9
C7 C10 H10A 109.5
C7 C10 H10B 109.5
H10A C10 H10B 109.5
C7 C10 H10C 109.5
H10A C10 H10C 109.5
H10B C10 H10C 109.5
O3 C11 N1 123.46(11)
O3 C11 C12 121.95(11)
N1 C11 C12 114.59(10)
C13 C12 C17 119.86(11)
C13 C12 C11 117.99(11)
C17 C12 C11 122.08(11)
C14 C13 C12 119.97(12)
C14 C13 H13A 120.0
C12 C13 H13A 120.0
C15 C14 C13 120.36(12)
C15 C14 H14A 119.8
C13 C14 H14A 119.8
C14 C15 C16 119.88(12)
C14 C15 H15A 120.1
C16 C15 H15A 120.1
C17 C16 C15 120.04(12)
C17 C16 H16A 120.0
C15 C16 H16A 120.0
C16 C17 C12 119.86(12)
C16 C17 H17A 120.1
C12 C17 H17A 120.1

loop_
_geom_bond_atom_site_label_1
_geom_bond_atom_site_label_2
_geom_bond_distance
N1 C11 1.3650(15)
N1 C8 1.4221(14)
N1 H1N 0.887(18)
O1 C2 1.3555(15)
O1 C9 1.4502(14)
O2 C2 1.2129(15)
C2A C8A 1.3692(16)
C2A C3A 1.4177(16)
C2A C2 1.4721(16)
C3A C3 1.4161(16)
C3A C6A 1.4267(16)
O3 C11 1.2242(15)
C3 C4 1.3745(18)
C3 H3A 0.9500
C4 C5 1.4090(18)
C4 H4A 0.9500
C5 C6 1.3758(17)
C5 H5A 0.9500
C6A C6 1.4192(17)
C6A C7 1.4448(16)
C6 H6A 0.9500
C7 C8 1.3861(16)
C7 C10 1.5027(16)
C8A C8 1.4123(16)
C8A C9 1.4954(16)
C9 H9A 0.9900
C9 H9B 0.9900
C10 H10A 0.9800
C10 H10B 0.9800
C10 H10C 0.9800
C11 C12 1.5011(16)
C12 C13 1.3917(17)
C12 C17 1.3957(17)
C13 C14 1.3908(17)
C13 H13A 0.9500
C14 C15 1.383(2)
C14 H14A 0.9500
C15 C16 1.396(2)
C15 H15A 0.9500
C16 C17 1.3912(18)
C16 H16A 0.9500
C17 H17A 0.9500

loop_
_geom_torsion_atom_site_label_1
_geom_torsion_atom_site_label_2
_geom_torsion_atom_site_label_3
_geom_torsion_atom_site_label_4
_geom_torsion
C9 O1 C2 O2 177.49(11)
C9 O1 C2 C2A -2.39(13)
C8A C2A C2 O2 -178.28(12)
C3A C2A C2 O2 3.0(2)
C8A C2A C2 O1 1.59(13)
C3A C2A C2 O1 -177.14(11)
C8A C2A C3A C3 -179.11(11)
C2 C2A C3A C3 -0.5(2)
C8A C2A C3A C6A 1.03(17)
C2 C2A C3A C6A 179.60(11)
C2A C3A C3 C4 -176.72(11)
C6A C3A C3 C4 3.14(17)
C3A C3 C4 C5 -0.88(18)
C3 C4 C5 C6 -1.66(19)
C3 C3A C6A C6 -2.84(17)
C2A C3A C6A C6 177.03(11)
C3 C3A C6A C7 178.19(11)
C2A C3A C6A C7 -1.94(16)
C4 C5 C6 C6A 1.91(19)
C3A C6A C6 C5 0.34(17)
C7 C6A C6 C5 179.31(11)
C6 C6A C7 C8 -177.53(11)
C3A C6A C7 C8 1.40(17)
C6 C6A C7 C10 1.68(17)
C3A C6A C7 C10 -179.38(11)
C3A C2A C8A C8 0.48(18)
C2 C2A C8A C8 -178.37(10)
C3A C2A C8A C9 178.68(10)
C2 C2A C8A C9 -0.16(13)
C6A C7 C8 C8A 0.13(16)
C10 C7 C8 C8A -179.07(11)
C6A C7 C8 N1 -178.04(10)
C10 C7 C8 N1 2.76(17)
C2A C8A C8 C7 -1.08(17)
C9 C8A C8 C7 -178.86(11)
C2A C8A C8 N1 177.13(10)
C9 C8A C8 N1 -0.64(19)
C11 N1 C8 C7 -123.15(13)
C11 N1 C8 C8A 58.67(16)
C2 O1 C9 C8A 2.22(12)
C2A C8A C9 O1 -1.19(13)
C8 C8A C9 O1 176.80(11)
C8 N1 C11 O3 0.14(19)
C8 N1 C11 C12 -179.62(10)
O3 C11 C12 C13 49.06(17)
N1 C11 C12 C13 -131.18(12)
O3 C11 C12 C17 -128.01(14)
N1 C11 C12 C17 51.75(16)
C17 C12 C13 C14 -1.59(19)
C11 C12 C13 C14 -178.73(11)
C12 C13 C14 C15 1.3(2)
C13 C14 C15 C16 0.2(2)
C14 C15 C16 C17 -1.3(2)
C15 C16 C17 C12 1.0(2)
C13 C12 C17 C16 0.49(19)
C11 C12 C17 C16 177.50(11)
